data_7242741
loop_
_publ_author_name
'Sen, Rupam'
'Paul, Sanchayeeta'
'Sarkar, Alolika'
'Botas, Alexandre M. P.'
'Carneiro Neto, Albano N.'
'Brand\~ao, Paula'
'Lopes, Armandina M. L.'
'Ferreira, Rute A. S.'
'Ara\'ujo, Jo\~ao P.'
'Lin, Zhi'

_publ_section_title
;
 A new series of 3D lanthanide phenoxycarboxylates: synthesis, crystal
 structure, magnetism and photoluminescence studies
;
_journal_issue 23
_journal_name_full CrystEngComm
_journal_page_first 4143
_journal_page_last 4151
_journal_paper_doi 10.1039/D1CE00228G
_journal_volume 23
_journal_year 2021
_chemical_formula_sum 'C10 H11 Dy O8'
_chemical_formula_weight 421.69
_space_group_crystal_system monoclinic
_space_group_IT_number 14
_space_group_name_Hall '-P 2ybc'
_space_group_name_H-M_alt 'P 1 21/c 1'
_atom_sites_solution_hydrogens mixed
_audit_creation_method SHELXL-2018/3
_audit_update_record
;
2021-04-23 deposited with the CCDC.	2021-05-03 downloaded from the CCDC.
;
_cell_angle_alpha 90
_cell_angle_beta 90.440(2)
_cell_angle_gamma 90
_cell_formula_units_Z 4
_cell_length_a 7.1516(5)
_cell_length_b 15.1815(10)
_cell_length_c 10.5616(7)
_cell_measurement_reflns_used 478
_cell_measurement_temperature 293(2)
_cell_measurement_theta_max 25.20
_cell_measurement_theta_min 2.90
_cell_volume 1146.66(13)
_computing_cell_refinement 'Bruker Smart'
_computing_data_collection 'Bruker Smart'
_computing_data_reduction 'Bruker Saint'
_computing_molecular_graphics 'Mercury (Macrae et al 2008)'
_computing_publication_material 'SHELXL-2016/4 (Sheldrick, 2016)'
_computing_structure_refinement 'SHELXL-2018/3 (Sheldrick, 2018)'
_computing_structure_solution 'SHELXT 2014/5 (Sheldrick, 2014)'
_diffrn_ambient_temperature 293(2)
_diffrn_measured_fraction_theta_full 0.999
_diffrn_measured_fraction_theta_max 0.997
_diffrn_measurement_device_type CCD
_diffrn_measurement_method 'omega and phi scans'
_diffrn_radiation_type MoK\a
_diffrn_radiation_wavelength 0.71073
_diffrn_reflns_av_R_equivalents 0.0329
_diffrn_reflns_av_unetI/netI 0.0196
_diffrn_reflns_Laue_measured_fraction_full 0.999
_diffrn_reflns_Laue_measured_fraction_max 0.997
_diffrn_reflns_limit_h_max 9
_diffrn_reflns_limit_h_min -9
_diffrn_reflns_limit_k_max 20
_diffrn_reflns_limit_k_min -20
_diffrn_reflns_limit_l_max 14
_diffrn_reflns_limit_l_min -14
_diffrn_reflns_number 21541
_diffrn_reflns_point_group_measured_fraction_full 0.999
_diffrn_reflns_point_group_measured_fraction_max 0.997
_diffrn_reflns_theta_full 25.242
_diffrn_reflns_theta_max 29.222
_diffrn_reflns_theta_min 2.349
_diffrn_source 'fine-focus sealed tube'
_exptl_absorpt_coefficient_mu 6.552
_exptl_absorpt_correction_T_max 0.7458
_exptl_absorpt_correction_T_min 0.5091
_exptl_absorpt_correction_type multi-scan
_exptl_absorpt_process_details 'SADABS 2014/5 (Bruker, 2014)'
_exptl_crystal_colour Yellow
_exptl_crystal_density_diffrn 2.443
_exptl_crystal_description Plate
_exptl_crystal_F_000 804
_exptl_crystal_size_max 0.220
_exptl_crystal_size_mid 0.040
_exptl_crystal_size_min 0.020
_refine_diff_density_max 2.512
_refine_diff_density_min -0.706
_refine_diff_density_rms 0.164
_refine_ls_extinction_method none
_refine_ls_goodness_of_fit_ref 1.079
_refine_ls_hydrogen_treatment mixed
_refine_ls_matrix_type full
_refine_ls_number_parameters 188
_refine_ls_number_reflns 3105
_refine_ls_number_restraints 5
_refine_ls_restrained_S_all 1.078
_refine_ls_R_factor_all 0.0258
_refine_ls_R_factor_gt 0.0227
_refine_ls_shift/su_max 0.000
_refine_ls_shift/su_mean 0.000
_refine_ls_structure_factor_coef Fsqd
_refine_ls_weighting_details 'w=1/[\s^2^(Fo^2^)+(0.0298P)^2^+3.1723P] where P=(Fo^2^+2Fc^2^)/3'
_refine_ls_weighting_scheme calc
_refine_ls_wR_factor_gt 0.0564
_refine_ls_wR_factor_ref 0.0580
_reflns_Friedel_coverage 0.000
_reflns_number_gt 2870
_reflns_number_total 3105
_reflns_threshold_expression 'I > 2\s(I)'
_cod_data_source_file d1ce00228g2.cif
_cod_data_source_block f
_cod_depositor_comments 'Adding full bibliography for 7242741--7242743.cif.'
_cod_original_sg_symbol_H-M 'P 21/c'
_cod_database_code 7242741
_shelx_shelxl_version_number 2018/3
_shelx_space_group_comment
;
The symmetry employed for this shelxl refinement is uniquely defined
by the following loop, which should always be used as a source of
symmetry information in preference to the above space-group names.
They are only intended as comments.
;
_shelx_estimated_absorpt_t_min 0.327
_shelx_estimated_absorpt_t_max 0.880

loop_
_space_group_symop_operation_xyz
'x, y, z'
'-x, y+1/2, -z+1/2'
'-x, -y, -z'
'x, -y-1/2, z-1/2'

loop_
_atom_site_label
_atom_site_type_symbol
_atom_site_fract_x
_atom_site_fract_y
_atom_site_fract_z
_atom_site_U_iso_or_equiv
_atom_site_adp_type
_atom_site_occupancy
_atom_site_site_symmetry_order
_atom_site_calc_flag
_atom_site_refinement_flags_posn
_atom_site_refinement_flags_adp
_atom_site_refinement_flags_occupancy
_atom_site_disorder_assembly
_atom_site_disorder_group
Dy1 Dy 0.23111(2) 0.46690(2) 0.03416(2) 0.00986(6) Uani 1 1 d . . . . .
O1 O 0.4622(3) 0.48714(15) -0.1237(2) 0.0128(4) Uani 1 1 d . . . . .
O2 O 0.6458(3) 0.56203(18) -0.2483(2) 0.0198(5) Uani 1 1 d . . . . .
O3 O 0.0355(3) 0.48320(15) -0.1341(2) 0.0125(4) Uani 1 1 d . . . . .
O4 O 0.0481(3) 0.15948(16) -0.4375(2) 0.0177(5) Uani 1 1 d . . . . .
O5 O -0.2389(3) 0.12120(15) -0.5035(2) 0.0135(4) Uani 1 1 d . . . . .
O6 O 0.0937(4) 0.33469(19) -0.6125(2) 0.0261(6) Uani 1 1 d . . . . .
H6 H 0.177(7) 0.361(4) -0.653(5) 0.041(15) Uiso 1 1 d . . . . .
O7 O 0.4023(3) 0.33439(17) 0.0044(3) 0.0222(5) Uani 1 1 d D . . . .
H7A H 0.5215(15) 0.336(3) 0.005(4) 0.027 Uiso 1 1 d D U . . .
H7B H 0.375(6) 0.296(2) 0.060(3) 0.027 Uiso 1 1 d D U . . .
C1 C 0.4840(4) 0.5333(2) -0.2238(3) 0.0135(6) Uani 1 1 d . . . . .
C2 C 0.3182(4) 0.5551(2) -0.3061(3) 0.0143(6) Uani 1 1 d . . . . .
H2A H 0.362968 0.579888 -0.384928 0.017 Uiso 1 1 calc R U . . .
H2B H 0.244940 0.600116 -0.264216 0.017 Uiso 1 1 calc R U . . .
C3 C 0.1919(4) 0.4782(2) -0.3366(3) 0.0127(6) Uani 1 1 d . . . . .
C4 C 0.0565(4) 0.4468(2) -0.2517(3) 0.0124(6) Uani 1 1 d . . . . .
C5 C -0.0620(4) 0.3785(2) -0.2917(3) 0.0142(6) Uani 1 1 d . . . . .
H5 H -0.152105 0.357784 -0.235989 0.017 Uiso 1 1 calc R U . . .
C6 C -0.0505(4) 0.3404(2) -0.4112(3) 0.0151(6) Uani 1 1 d . . . . .
C7 C 0.0866(5) 0.3716(2) -0.4942(3) 0.0165(6) Uani 1 1 d . . . . .
C8 C 0.2048(4) 0.4394(2) -0.4564(3) 0.0158(6) Uani 1 1 d . . . . .
H8 H 0.294956 0.459646 -0.512357 0.019 Uiso 1 1 calc R U . . .
C9 C -0.1876(4) 0.2714(2) -0.4530(3) 0.0164(6) Uani 1 1 d . . . . .
H9A H -0.237848 0.288964 -0.534758 0.020 Uiso 1 1 calc R U . . .
H9B H -0.290539 0.271435 -0.393785 0.020 Uiso 1 1 calc R U . . .
C10 C -0.1171(4) 0.1777(2) -0.4646(3) 0.0127(6) Uani 1 1 d . . . . .
O100 O 0.3914(5) 0.2221(2) 0.2181(3) 0.0422(8) Uani 1 1 d D . . . .
H10A H 0.379(7) 0.236(4) 0.2942(18) 0.051 Uiso 1 1 d D U . . .
H10B H 0.278(3) 0.209(4) 0.212(5) 0.051 Uiso 1 1 d D U . . .

loop_
_atom_site_aniso_label
_atom_site_aniso_U_11
_atom_site_aniso_U_22
_atom_site_aniso_U_33
_atom_site_aniso_U_23
_atom_site_aniso_U_13
_atom_site_aniso_U_12
Dy1 0.00834(8) 0.00982(8) 0.01143(8) 0.00117(5) 0.00068(5) -0.00023(4)
O1 0.0105(10) 0.0152(11) 0.0128(10) 0.0017(8) 0.0004(8) -0.0021(8)
O2 0.0132(11) 0.0303(13) 0.0159(11) 0.0059(10) 0.0012(8) -0.0075(10)
O3 0.0121(10) 0.0134(10) 0.0120(10) -0.0028(8) 0.0010(8) -0.0005(8)
O4 0.0113(10) 0.0138(11) 0.0281(13) -0.0023(9) 0.0000(9) 0.0020(8)
O5 0.0090(9) 0.0117(11) 0.0198(11) -0.0009(9) 0.0000(8) -0.0020(8)
O6 0.0369(15) 0.0274(14) 0.0142(12) -0.0070(10) 0.0063(11) -0.0094(12)
O7 0.0138(11) 0.0156(12) 0.0371(15) 0.0049(10) 0.0059(10) -0.0006(9)
C1 0.0125(14) 0.0140(14) 0.0141(14) -0.0027(11) 0.0019(11) -0.0024(10)
C2 0.0150(14) 0.0133(14) 0.0145(14) 0.0020(11) -0.0011(11) -0.0017(11)
C3 0.0125(13) 0.0120(14) 0.0136(14) 0.0001(11) -0.0005(11) -0.0003(10)
C4 0.0119(13) 0.0138(14) 0.0115(13) -0.0009(11) 0.0009(10) 0.0018(11)
C5 0.0131(13) 0.0145(15) 0.0149(14) 0.0003(11) 0.0018(11) -0.0016(11)
C6 0.0153(14) 0.0123(14) 0.0177(15) -0.0015(12) -0.0015(11) -0.0001(11)
C7 0.0209(15) 0.0163(15) 0.0122(14) -0.0021(11) 0.0010(11) -0.0003(12)
C8 0.0163(14) 0.0175(15) 0.0136(14) 0.0007(12) 0.0029(11) -0.0013(12)
C9 0.0138(14) 0.0108(14) 0.0245(16) -0.0024(12) -0.0031(12) 0.0015(11)
C10 0.0151(13) 0.0104(14) 0.0127(13) -0.0003(11) 0.0026(10) 0.0003(10)
O100 0.0467(19) 0.0406(19) 0.0393(18) 0.0044(15) 0.0034(15) -0.0124(16)

loop_
_atom_type_symbol
_atom_type_description
_atom_type_scat_dispersion_real
_atom_type_scat_dispersion_imag
_atom_type_scat_source
C C 0.0033 0.0016 'International Tables Vol C Tables 4.2.6.8 and 6.1.1.4'
H H 0.0000 0.0000 'International Tables Vol C Tables 4.2.6.8 and 6.1.1.4'
O O 0.0106 0.0060 'International Tables Vol C Tables 4.2.6.8 and 6.1.1.4'
Dy Dy -0.1892 4.4098 'International Tables Vol C Tables 4.2.6.8 and 6.1.1.4'

loop_
_geom_angle_atom_site_label_1
_geom_angle_atom_site_label_2
_geom_angle_atom_site_label_3
_geom_angle
_geom_angle_site_symmetry_1
_geom_angle_site_symmetry_3
_geom_angle_publ_flag
O3 Dy1 O3 79.42(9) . 3_565 ?
O3 Dy1 O4 81.24(8) . 4_566 ?
O3 Dy1 O4 75.33(8) 3_565 4_566 ?
O3 Dy1 O5 78.44(8) . 2_554 ?
O3 Dy1 O5 76.04(8) 3_565 2_554 ?
O4 Dy1 O5 147.38(7) 4_566 2_554 ?
O3 Dy1 O1 82.19(8) . . ?
O3 Dy1 O1 149.05(8) 3_565 . ?
O4 Dy1 O1 125.99(8) 4_566 . ?
O5 Dy1 O1 76.03(8) 2_554 . ?
O3 Dy1 O7 107.71(9) . . ?
O3 Dy1 O7 139.85(8) 3_565 . ?
O4 Dy1 O7 67.21(8) 4_566 . ?
O5 Dy1 O7 143.82(8) 2_554 . ?
O1 Dy1 O7 69.82(8) . . ?
O3 Dy1 O2 162.68(8) . 3_665 ?
O3 Dy1 O2 85.96(8) 3_565 3_665 ?
O4 Dy1 O2 86.14(8) 4_566 3_665 ?
O5 Dy1 O2 107.09(9) 2_554 3_665 ?
O1 Dy1 O2 114.96(8) . 3_665 ?
O7 Dy1 O2 77.84(9) . 3_665 ?
O3 Dy1 O1 143.72(8) . 3_665 ?
O3 Dy1 O1 117.58(7) 3_565 3_665 ?
O4 Dy1 O1 132.41(8) 4_566 3_665 ?
O5 Dy1 O1 75.64(7) 2_554 3_665 ?
O1 Dy1 O1 67.27(9) . 3_665 ?
O7 Dy1 O1 80.42(8) . 3_665 ?
O2 Dy1 O1 52.48(7) 3_665 3_665 ?
O3 Dy1 C1 170.39(9) . 3_665 ?
O3 Dy1 C1 105.50(9) 3_565 3_665 ?
O4 Dy1 C1 107.87(9) 4_566 3_665 ?
O5 Dy1 C1 94.58(8) 2_554 3_665 ?
O1 Dy1 C1 89.76(8) . 3_665 ?
O7 Dy1 C1 74.06(9) . 3_665 ?
O2 Dy1 C1 26.31(8) 3_665 3_665 ?
O1 Dy1 C1 26.67(8) 3_665 3_665 ?
O3 Dy1 Dy1 40.20(6) . 3_565 ?
O3 Dy1 Dy1 39.21(6) 3_565 3_565 ?
O4 Dy1 Dy1 74.68(6) 4_566 3_565 ?
O5 Dy1 Dy1 73.30(5) 2_554 3_565 ?
O1 Dy1 Dy1 118.41(5) . 3_565 ?
O7 Dy1 Dy1 134.23(6) . 3_565 ?
O2 Dy1 Dy1 124.59(6) 3_665 3_565 ?
O1 Dy1 Dy1 145.34(5) 3_665 3_565 ?
C1 Dy1 Dy1 144.06(6) 3_665 3_565 ?
C1 O1 Dy1 137.8(2) . . ?
C1 O1 Dy1 92.73(18) . 3_665 ?
Dy1 O1 Dy1 112.73(9) . 3_665 ?
C1 O2 Dy1 94.1(2) . 3_665 ?
C4 O3 Dy1 126.59(19) . . ?
C4 O3 Dy1 129.97(19) . 3_565 ?
Dy1 O3 Dy1 100.58(9) . 3_565 ?
C10 O4 Dy1 133.0(2) . 4_565 ?
C10 O5 Dy1 133.36(19) . 2_544 ?
C7 O6 H6 107(4) . . ?
Dy1 O7 H7A 119(3) . . ?
Dy1 O7 H7B 112(3) . . ?
H7A O7 H7B 105(4) . . ?
O2 C1 O1 118.4(3) . . ?
O2 C1 C2 121.6(3) . . ?
O1 C1 C2 119.9(3) . . ?
O2 C1 Dy1 59.58(17) . 3_665 ?
O1 C1 Dy1 60.59(16) . 3_665 ?
C2 C1 Dy1 164.9(2) . 3_665 ?
C1 C2 C3 114.9(3) . . ?
C1 C2 H2A 108.5 . . ?
C3 C2 H2A 108.5 . . ?
C1 C2 H2B 108.5 . . ?
C3 C2 H2B 108.5 . . ?
H2A C2 H2B 107.5 . . ?
C8 C3 C4 118.9(3) . . ?
C8 C3 C2 118.3(3) . . ?
C4 C3 C2 122.7(3) . . ?
O3 C4 C5 120.1(3) . . ?
O3 C4 C3 121.4(3) . . ?
C5 C4 C3 118.4(3) . . ?
C6 C5 C4 122.7(3) . . ?
C6 C5 H5 118.6 . . ?
C4 C5 H5 118.6 . . ?
C5 C6 C7 118.2(3) . . ?
C5 C6 C9 121.0(3) . . ?
C7 C6 C9 120.7(3) . . ?
O6 C7 C8 122.6(3) . . ?
O6 C7 C6 117.5(3) . . ?
C8 C7 C6 119.9(3) . . ?
C7 C8 C3 121.8(3) . . ?
C7 C8 H8 119.1 . . ?
C3 C8 H8 119.1 . . ?
C6 C9 C10 117.6(3) . . ?
C6 C9 H9A 107.9 . . ?
C10 C9 H9A 107.9 . . ?
C6 C9 H9B 107.9 . . ?
C10 C9 H9B 107.9 . . ?
H9A C9 H9B 107.2 . . ?
O4 C10 O5 124.4(3) . . ?
O4 C10 C9 120.4(3) . . ?
O5 C10 C9 115.3(3) . . ?
H10A O100 H10B 91(2) . . ?

loop_
_geom_bond_atom_site_label_1
_geom_bond_atom_site_label_2
_geom_bond_distance
_geom_bond_site_symmetry_2
_geom_bond_publ_flag
Dy1 O3 2.267(2) . ?
Dy1 O3 2.314(2) 3_565 ?
Dy1 O4 2.343(2) 4_566 ?
Dy1 O5 2.365(2) 2_554 ?
Dy1 O1 2.376(2) . ?
Dy1 O7 2.377(3) . ?
Dy1 O2 2.460(2) 3_665 ?
Dy1 O1 2.482(2) 3_665 ?
Dy1 C1 2.846(3) 3_665 ?
Dy1 Dy1 3.5244(3) 3_565 ?
O1 C1 1.279(4) . ?
O2 C1 1.265(4) . ?
O3 C4 1.369(4) . ?
O4 C10 1.245(4) . ?
O5 C10 1.287(4) . ?
O6 C7 1.371(4) . ?
O6 H6 0.84(5) . ?
O7 H7A 0.853(10) . ?
O7 H7B 0.849(10) . ?
C1 C2 1.502(4) . ?
C2 C3 1.510(4) . ?
C2 H2A 0.9700 . ?
C2 H2B 0.9700 . ?
C3 C8 1.399(4) . ?
C3 C4 1.408(4) . ?
C4 C5 1.402(4) . ?
C5 C6 1.392(4) . ?
C5 H5 0.9300 . ?
C6 C7 1.403(5) . ?
C6 C9 1.499(4) . ?
C7 C8 1.388(5) . ?
C8 H8 0.9300 . ?
C9 C10 1.515(4) . ?
C9 H9A 0.9700 . ?
C9 H9B 0.9700 . ?
O100 H10A 0.836(10) . ?
O100 H10B 0.836(10) . ?
